data_4327585
loop_
_publ_author_name
'Daniel L. Reger'
'Christine A. Little'
'Victor G. Young'
'Maren Pink'

_publ_section_title
;
 Variable-Temperature X-ray Structural Investigation of
 {Fe[HC(3,5-Me2pz)3]2}(BF4)2 (pz = Pyrazolyl Ring): Observation of a
 Thermally Induced Spin State Change from All High Spin to an Equal High
 Spin-Low Spin Mixture, Concomitant with the Onset of Nonmerohedral
 Twinning
;
_journal_name_full 'Inorganic Chemistry'
_journal_page_first 2870
_journal_page_last 2874
_journal_paper_doi 10.1021/ic010056+
_journal_volume 40
_journal_year 2001
_chemical_formula_sum 'C32 H44 B2 F8 Fe N12'
_chemical_formula_weight 826.25
_chemical_name_common 00110aaa
_chemical_name_systematic
;
  ?
;
_space_group_IT_number 2
_symmetry_cell_setting triclinic
_symmetry_space_group_name_Hall '-P 1'
_symmetry_space_group_name_H-M 'P -1'
_atom_sites_solution_hydrogens geom
_atom_sites_solution_primary direct
_atom_sites_solution_secondary difmap
_audit_creation_method SHELXL-97
_cell_angle_alpha 90.852(4)
_cell_angle_beta 105.245(4)
_cell_angle_gamma 116.304(4)
_cell_formula_units_Z 2
_cell_length_a 10.287(2)
_cell_length_b 11.355(3)
_cell_length_c 18.949(4)
_cell_measurement_temperature 173(1)
_cell_volume 1892.2(7)
_computing_structure_refinement 'SHELXL-97 (Sheldrick, 1997)'
_computing_structure_solution 'SHELXS-97 (Sheldrick, 1990)'
_diffrn_ambient_temperature 173(1)
_diffrn_measured_fraction_theta_full 0.967
_diffrn_measured_fraction_theta_max 0.967
_diffrn_radiation_monochromator graphite
_diffrn_radiation_source 'fine-focus sealed tube'
_diffrn_radiation_type MoK\a
_diffrn_radiation_wavelength 0.71073
_diffrn_reflns_av_R_equivalents 0.0289
_diffrn_reflns_av_sigmaI/netI 0.0780
_diffrn_reflns_limit_h_max 11
_diffrn_reflns_limit_h_min -12
_diffrn_reflns_limit_k_max 13
_diffrn_reflns_limit_k_min -13
_diffrn_reflns_limit_l_max 22
_diffrn_reflns_limit_l_min -22
_diffrn_reflns_number 11367
_diffrn_reflns_theta_full 25.22
_diffrn_reflns_theta_max 25.22
_diffrn_reflns_theta_min 2.02
_exptl_absorpt_coefficient_mu 0.480
_exptl_absorpt_correction_T_max 1.0000
_exptl_absorpt_correction_T_min 0.7468
_exptl_absorpt_correction_type multi-scan
_exptl_absorpt_process_details 'SADABS (Sheldrick, 1996)'
_exptl_crystal_colour Purple
_exptl_crystal_density_diffrn 1.450
_exptl_crystal_description Euhedral
_exptl_crystal_F_000 856
_exptl_crystal_size_max 0.18
_exptl_crystal_size_mid 0.18
_exptl_crystal_size_min 0.18
_refine_diff_density_max 0.315
_refine_diff_density_min -0.644
_refine_diff_density_rms 0.071
_refine_ls_extinction_method none
_refine_ls_goodness_of_fit_ref 0.978
_refine_ls_hydrogen_treatment mixed
_refine_ls_matrix_type full
_refine_ls_number_parameters 517
_refine_ls_number_reflns 6622
_refine_ls_number_restraints 0
_refine_ls_restrained_S_all 0.978
_refine_ls_R_factor_all 0.0791
_refine_ls_R_factor_gt 0.0454
_refine_ls_shift/su_max 0.018
_refine_ls_shift/su_mean 0.000
_refine_ls_structure_factor_coef Fsqd
_refine_ls_weighting_details 'calc w=1/[\s^2^(Fo^2^)+(0.0450P)^2^+0.0000P] where P=(Fo^2^+2Fc^2^)/3'
_refine_ls_weighting_scheme calc
_refine_ls_wR_factor_gt 0.0957
_refine_ls_wR_factor_ref 0.1048
_reflns_number_gt 4322
_reflns_number_total 6622
_reflns_threshold_expression >2sigma(I)
_cod_data_source_file ic0100562B_4.cif
_cod_data_source_block 00110aaa
_cod_original_cell_volume 1892.3(8)
_cod_database_code 4327585

loop_
_symmetry_equiv_pos_as_xyz
'x, y, z'
'-x, -y, -z'

loop_
_atom_site_label
_atom_site_type_symbol
_atom_site_fract_x
_atom_site_fract_y
_atom_site_fract_z
_atom_site_U_iso_or_equiv
_atom_site_adp_type
_atom_site_occupancy
_atom_site_symmetry_multiplicity
_atom_site_calc_flag
_atom_site_refinement_flags
Fe1 Fe 0.0000 0.5000 0.0000 0.01854(18) Uani 1 2 d S
N1 N -0.0373(3) 0.6398(3) 0.06207(15) 0.0230(7) Uani 1 1 d .
N2 N -0.1475(3) 0.5803(3) 0.09718(15) 0.0195(7) Uani 1 1 d .
N11 N 0.0249(3) 0.4173(3) 0.10103(15) 0.0214(7) Uani 1 1 d .
N12 N -0.0619(3) 0.4251(3) 0.14372(15) 0.0198(7) Uani 1 1 d .
N21 N -0.2418(3) 0.3694(3) -0.01988(15) 0.0238(7) Uani 1 1 d .
N22 N -0.2885(3) 0.3522(3) 0.04234(15) 0.0204(7) Uani 1 1 d .
C1 C -0.1972(4) 0.6654(3) 0.11543(19) 0.0239(8) Uani 1 1 d .
C2 C -0.1179(4) 0.7825(4) 0.0931(2) 0.0286(9) Uani 1 1 d .
H2A H -0.1273 0.8615 0.0984 0.034 Uiso 1 1 calc R
C3 C -0.0191(4) 0.7630(3) 0.06062(19) 0.0251(9) Uani 1 1 d .
C4 C -0.3202(5) 0.6241(4) 0.1521(2) 0.0430(11) Uani 1 1 d .
H4A H -0.2934 0.5861 0.1963 0.065 Uiso 1 1 calc R
H4B H -0.4164 0.5575 0.1176 0.065 Uiso 1 1 calc R
H4C H -0.3311 0.7019 0.1663 0.065 Uiso 1 1 calc R
C5 C 0.0926(4) 0.8607(4) 0.0266(2) 0.0364(10) Uani 1 1 d .
H5A H 0.0741 0.8215 -0.0237 0.055 Uiso 1 1 calc R
H5B H 0.1962 0.8828 0.0565 0.055 Uiso 1 1 calc R
H5C H 0.0806 0.9416 0.0248 0.055 Uiso 1 1 calc R
C11 C -0.0028(4) 0.4177(3) 0.21625(18) 0.0224(8) Uani 1 1 d .
C12 C 0.1237(4) 0.4030(3) 0.21960(19) 0.0257(9) Uani 1 1 d .
H12A H 0.1901 0.3952 0.2626 0.031 Uiso 1 1 calc R
C13 C 0.1372(4) 0.4017(3) 0.14774(19) 0.0225(8) Uani 1 1 d .
C14 C -0.0738(4) 0.4250(4) 0.27495(19) 0.0331(10) Uani 1 1 d .
H14A H -0.0199 0.4085 0.3215 0.050 Uiso 1 1 calc R
H14B H -0.1808 0.3576 0.2596 0.050 Uiso 1 1 calc R
H14C H -0.0670 0.5134 0.2820 0.050 Uiso 1 1 calc R
C15 C 0.2501(4) 0.3814(4) 0.1213(2) 0.0354(10) Uani 1 1 d .
H15A H 0.2609 0.4230 0.0769 0.053 Uiso 1 1 calc R
H15B H 0.2157 0.2860 0.1096 0.053 Uiso 1 1 calc R
H15C H 0.3484 0.4218 0.1601 0.053 Uiso 1 1 calc R
C21 C -0.4300(4) 0.2475(3) 0.02922(19) 0.0245(8) Uani 1 1 d .
C22 C -0.4749(4) 0.1959(4) -0.0441(2) 0.0312(9) Uani 1 1 d .
H22A H -0.5685 0.1217 -0.0706 0.037 Uiso 1 1 calc R
C23 C -0.3565(4) 0.2733(4) -0.07223(19) 0.0268(9) Uani 1 1 d .
C24 C -0.5097(4) 0.2042(4) 0.0867(2) 0.0363(10) Uani 1 1 d .
H24A H -0.5097 0.2808 0.1113 0.054 Uiso 1 1 calc R
H24B H -0.4571 0.1674 0.1232 0.054 Uiso 1 1 calc R
H24C H -0.6148 0.1362 0.0631 0.054 Uiso 1 1 calc R
C25 C -0.3512(4) 0.2601(4) -0.15050(19) 0.0373(10) Uani 1 1 d .
H25A H -0.2456 0.2915 -0.1502 0.056 Uiso 1 1 calc R
H25B H -0.3930 0.3134 -0.1789 0.056 Uiso 1 1 calc R
H25C H -0.4116 0.1666 -0.1733 0.056 Uiso 1 1 calc R
C30 C -0.1922(4) 0.4440(3) 0.10998(18) 0.0205(8) Uani 1 1 d .
H30A H -0.2532 0.4257 0.1455 0.025 Uiso 1 1 calc R
Fe2 Fe 0.5000 0.0000 0.5000 0.01794(18) Uani 1 2 d S
N31 N 0.2791(3) -0.1239(3) 0.46671(15) 0.0232(7) Uani 1 1 d .
N32 N 0.1865(3) -0.0839(3) 0.41822(15) 0.0208(7) Uani 1 1 d .
N41 N 0.4859(3) 0.0307(3) 0.39617(15) 0.0221(7) Uani 1 1 d .
N42 N 0.3631(3) 0.0476(3) 0.35735(15) 0.0190(7) Uani 1 1 d .
N51 N 0.4493(3) 0.1468(3) 0.51400(15) 0.0211(7) Uani 1 1 d .
N52 N 0.3332(3) 0.1489(3) 0.45860(15) 0.0206(7) Uani 1 1 d .
C31 C 0.0386(4) -0.1758(3) 0.3978(2) 0.0263(9) Uani 1 1 d .
C32 C 0.0345(4) -0.2798(4) 0.4347(2) 0.0307(9) Uani 1 1 d .
H32A H -0.0535 -0.3606 0.4321 0.037 Uiso 1 1 calc R
C33 C 0.1838(4) -0.2451(3) 0.4771(2) 0.0283(9) Uani 1 1 d .
C34 C -0.0833(4) -0.1569(4) 0.3442(2) 0.0416(11) Uani 1 1 d .
H34A H -0.0777 -0.0718 0.3602 0.062 Uiso 1 1 calc R
H34B H -0.1829 -0.2294 0.3423 0.062 Uiso 1 1 calc R
H34C H -0.0696 -0.1571 0.2950 0.062 Uiso 1 1 calc R
C35 C 0.2339(4) -0.3269(4) 0.5273(2) 0.0385(11) Uani 1 1 d .
H35A H 0.3452 -0.2832 0.5460 0.058 Uiso 1 1 calc R
H35B H 0.1972 -0.4150 0.5000 0.058 Uiso 1 1 calc R
H35C H 0.1922 -0.3360 0.5690 0.058 Uiso 1 1 calc R
C41 C 0.3638(4) 0.0647(3) 0.28574(18) 0.0214(8) Uani 1 1 d .
C42 C 0.4896(4) 0.0598(4) 0.2795(2) 0.0258(9) Uani 1 1 d .
H42A H 0.5220 0.0688 0.2365 0.031 Uiso 1 1 calc R
C43 C 0.5628(4) 0.0392(3) 0.34769(19) 0.0249(9) Uani 1 1 d .
C44 C 0.2409(4) 0.0820(4) 0.23149(19) 0.0304(9) Uani 1 1 d .
H44A H 0.2683 0.1034 0.1858 0.046 Uiso 1 1 calc R
H44B H 0.2289 0.1545 0.2527 0.046 Uiso 1 1 calc R
H44C H 0.1451 -0.0005 0.2204 0.046 Uiso 1 1 calc R
C45 C 0.7050(4) 0.0241(4) 0.3663(2) 0.0397(11) Uani 1 1 d .
H45A H 0.7347 0.0158 0.4189 0.060 Uiso 1 1 calc R
H45B H 0.7868 0.1022 0.3562 0.060 Uiso 1 1 calc R
H45C H 0.6865 -0.0558 0.3361 0.060 Uiso 1 1 calc R
C51 C 0.3090(4) 0.2545(3) 0.47392(19) 0.0248(8) Uani 1 1 d .
C52 C 0.4114(4) 0.3206(4) 0.5402(2) 0.0310(9) Uani 1 1 d .
H52A H 0.4227 0.3985 0.5661 0.037 Uiso 1 1 calc R
C53 C 0.4981(4) 0.2537(4) 0.5642(2) 0.0285(9) Uani 1 1 d .
C54 C 0.1902(4) 0.2802(4) 0.4230(2) 0.0353(10) Uani 1 1 d .
H54A H 0.1951 0.3624 0.4434 0.053 Uiso 1 1 calc R
H54B H 0.0897 0.2059 0.4177 0.053 Uiso 1 1 calc R
H54C H 0.2075 0.2892 0.3745 0.053 Uiso 1 1 calc R
C55 C 0.6253(4) 0.2911(4) 0.6349(2) 0.0397(11) Uani 1 1 d .
H55A H 0.6463 0.2156 0.6442 0.060 Uiso 1 1 calc R
H55B H 0.5959 0.3148 0.6760 0.060 Uiso 1 1 calc R
H55C H 0.7168 0.3672 0.6306 0.060 Uiso 1 1 calc R
C60 C 0.2578(4) 0.0458(3) 0.39517(18) 0.0203(8) Uani 1 1 d .
H60A H 0.1771 0.0609 0.3601 0.024 Uiso 1 1 calc R
B1A B -0.1639(5) 0.0611(4) 0.1988(2) 0.0270(10) Uani 1 1 d .
F1A F -0.0476(2) 0.1152(2) 0.26555(11) 0.0411(6) Uani 1 1 d .
F2A F -0.2498(3) 0.1278(2) 0.18882(14) 0.0515(7) Uani 1 1 d .
F3A F -0.2548(2) -0.0717(2) 0.20099(12) 0.0457(6) Uani 1 1 d .
F4A F -0.1005(3) 0.0719(2) 0.14139(12) 0.0505(7) Uani 1 1 d .
B1B B 0.5579(5) 0.4456(4) 0.3069(2) 0.0280(10) Uani 1 1 d .
F1B F 0.5233(3) 0.5476(2) 0.28357(12) 0.0481(6) Uani 1 1 d .
F2B F 0.4517(3) 0.3646(2) 0.33958(14) 0.0583(7) Uani 1 1 d .
F3B F 0.5544(2) 0.3726(2) 0.24571(11) 0.0393(6) Uani 1 1 d .
F4B F 0.6998(2) 0.5007(2) 0.35710(13) 0.0522(7) Uani 1 1 d .

loop_
_atom_site_aniso_label
_atom_site_aniso_U_11
_atom_site_aniso_U_22
_atom_site_aniso_U_33
_atom_site_aniso_U_23
_atom_site_aniso_U_13
_atom_site_aniso_U_12
Fe1 0.0198(4) 0.0222(4) 0.0157(4) 0.0041(3) 0.0070(3) 0.0107(3)
N1 0.0265(17) 0.0236(16) 0.0227(17) 0.0074(13) 0.0151(14) 0.0106(13)
N2 0.0237(16) 0.0198(15) 0.0200(16) 0.0035(12) 0.0115(13) 0.0116(13)
N11 0.0208(16) 0.0294(16) 0.0187(16) 0.0045(13) 0.0083(14) 0.0141(13)
N12 0.0208(16) 0.0273(16) 0.0157(16) 0.0051(13) 0.0081(13) 0.0133(13)
N21 0.0234(17) 0.0313(17) 0.0148(16) 0.0004(13) 0.0050(13) 0.0115(14)
N22 0.0169(15) 0.0267(16) 0.0162(16) 0.0029(13) 0.0070(13) 0.0077(13)
C1 0.027(2) 0.027(2) 0.025(2) 0.0060(16) 0.0119(17) 0.0165(17)
C2 0.032(2) 0.026(2) 0.036(2) 0.0042(17) 0.0161(19) 0.0176(17)
C3 0.026(2) 0.027(2) 0.020(2) 0.0032(16) 0.0044(17) 0.0111(17)
C4 0.050(3) 0.034(2) 0.063(3) 0.011(2) 0.037(2) 0.023(2)
C5 0.045(2) 0.028(2) 0.043(3) 0.0126(19) 0.022(2) 0.0179(19)
C11 0.024(2) 0.0236(19) 0.016(2) 0.0017(15) 0.0041(16) 0.0089(16)
C12 0.028(2) 0.037(2) 0.0131(19) 0.0076(16) 0.0037(16) 0.0178(18)
C13 0.023(2) 0.028(2) 0.022(2) 0.0081(16) 0.0085(16) 0.0153(16)
C14 0.034(2) 0.051(3) 0.017(2) 0.0103(18) 0.0117(18) 0.020(2)
C15 0.035(2) 0.055(3) 0.029(2) 0.014(2) 0.0123(19) 0.031(2)
C21 0.0198(19) 0.028(2) 0.024(2) 0.0045(16) 0.0072(16) 0.0095(16)
C22 0.023(2) 0.032(2) 0.026(2) -0.0019(17) 0.0046(17) 0.0033(17)
C23 0.026(2) 0.034(2) 0.017(2) 0.0005(16) 0.0046(17) 0.0116(17)
C24 0.027(2) 0.041(2) 0.032(2) 0.0054(19) 0.0146(18) 0.0044(18)
C25 0.037(2) 0.049(3) 0.021(2) -0.0010(18) 0.0108(19) 0.014(2)
C30 0.0215(19) 0.0274(19) 0.0156(19) 0.0025(15) 0.0085(16) 0.0123(16)
Fe2 0.0182(4) 0.0228(4) 0.0149(4) 0.0045(3) 0.0049(3) 0.0113(3)
N31 0.0228(16) 0.0313(17) 0.0211(17) 0.0066(13) 0.0060(14) 0.0176(14)
N32 0.0216(16) 0.0232(16) 0.0199(16) 0.0080(13) 0.0065(13) 0.0122(13)
N41 0.0203(16) 0.0291(16) 0.0212(16) 0.0054(13) 0.0064(13) 0.0150(13)
N42 0.0205(16) 0.0267(16) 0.0149(16) 0.0052(12) 0.0070(13) 0.0143(13)
N51 0.0216(16) 0.0288(17) 0.0126(15) 0.0031(13) 0.0009(13) 0.0138(13)
N52 0.0234(16) 0.0225(16) 0.0158(16) 0.0021(12) 0.0033(13) 0.0120(13)
C31 0.0179(19) 0.028(2) 0.029(2) 0.0029(17) 0.0070(17) 0.0073(16)
C32 0.020(2) 0.026(2) 0.040(2) 0.0092(18) 0.0077(18) 0.0059(16)
C33 0.030(2) 0.022(2) 0.031(2) 0.0079(17) 0.0083(18) 0.0099(17)
C34 0.021(2) 0.039(2) 0.052(3) 0.013(2) -0.002(2) 0.0102(18)
C35 0.038(2) 0.034(2) 0.042(3) 0.0190(19) 0.010(2) 0.0157(19)
C41 0.027(2) 0.0240(19) 0.0125(18) 0.0045(15) 0.0051(16) 0.0120(16)
C42 0.027(2) 0.037(2) 0.021(2) 0.0106(17) 0.0139(17) 0.0177(18)
C43 0.026(2) 0.033(2) 0.021(2) 0.0045(16) 0.0122(17) 0.0158(17)
C44 0.031(2) 0.039(2) 0.020(2) 0.0107(17) 0.0077(17) 0.0157(18)
C45 0.040(2) 0.063(3) 0.034(2) 0.015(2) 0.019(2) 0.035(2)
C51 0.032(2) 0.027(2) 0.024(2) 0.0060(16) 0.0114(17) 0.0183(17)
C52 0.042(2) 0.033(2) 0.025(2) -0.0026(17) 0.0079(19) 0.0242(19)
C53 0.034(2) 0.029(2) 0.021(2) -0.0024(17) 0.0036(18) 0.0174(18)
C54 0.045(2) 0.041(2) 0.030(2) 0.0042(19) 0.006(2) 0.031(2)
C55 0.047(3) 0.043(2) 0.025(2) -0.0117(18) -0.005(2) 0.026(2)
C60 0.0222(19) 0.0253(19) 0.0192(19) 0.0072(15) 0.0077(16) 0.0150(16)
B1A 0.031(2) 0.027(2) 0.026(2) 0.0031(19) 0.009(2) 0.016(2)
F1A 0.0345(13) 0.0451(14) 0.0278(12) 0.0040(10) 0.0032(11) 0.0081(11)
F2A 0.0459(15) 0.0524(15) 0.0704(18) 0.0135(13) 0.0180(13) 0.0344(13)
F3A 0.0504(15) 0.0330(13) 0.0353(13) 0.0047(10) 0.0017(11) 0.0098(11)
F4A 0.0776(18) 0.0601(16) 0.0343(14) 0.0158(12) 0.0331(13) 0.0403(14)
B1B 0.029(3) 0.032(2) 0.021(2) 0.0037(19) 0.008(2) 0.013(2)
F1B 0.0720(17) 0.0577(16) 0.0349(14) 0.0074(12) 0.0140(13) 0.0486(14)
F2B 0.0597(17) 0.0514(16) 0.0582(17) 0.0045(13) 0.0420(14) 0.0077(13)
F3B 0.0522(15) 0.0401(13) 0.0334(13) 0.0031(10) 0.0169(11) 0.0259(12)
F4B 0.0344(13) 0.0552(15) 0.0480(15) -0.0019(12) -0.0086(12) 0.0163(12)

loop_
_atom_type_symbol
_atom_type_description
_atom_type_scat_dispersion_real
_atom_type_scat_dispersion_imag
_atom_type_scat_source
C C 0.0033 0.0016 'International Tables Vol C Tables 4.2.6.8 and 6.1.1.4'
H H 0.0000 0.0000 'International Tables Vol C Tables 4.2.6.8 and 6.1.1.4'
B B 0.0013 0.0007 'International Tables Vol C Tables 4.2.6.8 and 6.1.1.4'
N N 0.0061 0.0033 'International Tables Vol C Tables 4.2.6.8 and 6.1.1.4'
F F 0.0171 0.0103 'International Tables Vol C Tables 4.2.6.8 and 6.1.1.4'
Fe Fe 0.3463 0.8444 'International Tables Vol C Tables 4.2.6.8 and 6.1.1.4'

loop_
_geom_angle_atom_site_label_1
_geom_angle_atom_site_label_2
_geom_angle_atom_site_label_3
_geom_angle
_geom_angle_site_symmetry_1
_geom_angle_site_symmetry_3
N11 Fe1 N11 180.0 2_565 .
N11 Fe1 N21 95.91(10) 2_565 .
N11 Fe1 N21 84.09(10) . .
N11 Fe1 N21 84.09(10) 2_565 2_565
N11 Fe1 N21 95.91(10) . 2_565
N21 Fe1 N21 180.0 . 2_565
N11 Fe1 N1 94.99(10) 2_565 .
N11 Fe1 N1 85.01(10) . .
N21 Fe1 N1 84.92(10) . .
N21 Fe1 N1 95.08(10) 2_565 .
N11 Fe1 N1 85.01(10) 2_565 2_565
N11 Fe1 N1 94.99(10) . 2_565
N21 Fe1 N1 95.08(10) . 2_565
N21 Fe1 N1 84.92(10) 2_565 2_565
N1 Fe1 N1 180.00(12) . 2_565
C3 N1 N2 104.8(3) . .
C3 N1 Fe1 137.5(2) . .
N2 N1 Fe1 114.27(19) . .
C1 N2 N1 111.1(3) . .
C1 N2 C30 129.6(3) . .
N1 N2 C30 119.3(3) . .
C13 N11 N12 105.1(3) . .
C13 N11 Fe1 134.9(2) . .
N12 N11 Fe1 115.11(19) . .
C11 N12 N11 111.7(3) . .
C11 N12 C30 129.0(3) . .
N11 N12 C30 119.3(3) . .
C23 N21 N22 104.8(3) . .
C23 N21 Fe1 137.9(2) . .
N22 N21 Fe1 114.89(19) . .
C21 N22 N21 111.9(3) . .
C21 N22 C30 128.4(3) . .
N21 N22 C30 119.6(3) . .
N2 C1 C2 107.1(3) . .
N2 C1 C4 121.8(3) . .
C2 C1 C4 131.0(3) . .
C1 C2 C3 106.1(3) . .
N1 C3 C2 110.8(3) . .
N1 C3 C5 121.3(3) . .
C2 C3 C5 127.9(3) . .
N12 C11 C12 105.7(3) . .
N12 C11 C14 122.9(3) . .
C12 C11 C14 131.4(3) . .
C11 C12 C13 107.4(3) . .
N11 C13 C12 110.0(3) . .
N11 C13 C15 121.3(3) . .
C12 C13 C15 128.6(3) . .
N22 C21 C22 105.6(3) . .
N22 C21 C24 124.0(3) . .
C22 C21 C24 130.4(3) . .
C21 C22 C23 106.8(3) . .
N21 C23 C22 110.9(3) . .
N21 C23 C25 121.4(3) . .
C22 C23 C25 127.7(3) . .
N12 C30 N22 112.0(3) . .
N12 C30 N2 111.3(3) . .
N22 C30 N2 110.9(3) . .
N41 Fe2 N41 180.0 2_656 .
N41 Fe2 N31 91.49(11) 2_656 .
N41 Fe2 N31 88.51(11) . .
N41 Fe2 N31 88.51(11) 2_656 2_656
N41 Fe2 N31 91.49(11) . 2_656
N31 Fe2 N31 180.0 . 2_656
N41 Fe2 N51 88.39(11) 2_656 2_656
N41 Fe2 N51 91.61(11) . 2_656
N31 Fe2 N51 91.74(11) . 2_656
N31 Fe2 N51 88.26(11) 2_656 2_656
N41 Fe2 N51 91.61(11) 2_656 .
N41 Fe2 N51 88.39(11) . .
N31 Fe2 N51 88.26(11) . .
N31 Fe2 N51 91.74(11) 2_656 .
N51 Fe2 N51 180.00(16) 2_656 .
C33 N31 N32 104.5(3) . .
C33 N31 Fe2 138.3(2) . .
N32 N31 Fe2 117.2(2) . .
C31 N32 N31 112.8(3) . .
C31 N32 C60 129.4(3) . .
N31 N32 C60 117.8(3) . .
C43 N41 N42 104.6(3) . .
C43 N41 Fe2 138.6(2) . .
N42 N41 Fe2 116.8(2) . .
C41 N42 N41 111.3(3) . .
C41 N42 C60 130.3(3) . .
N41 N42 C60 118.4(3) . .
C53 N51 N52 104.9(3) . .
C53 N51 Fe2 138.2(2) . .
N52 N51 Fe2 116.9(2) . .
C51 N52 N51 111.8(3) . .
C51 N52 C60 130.0(3) . .
N51 N52 C60 118.2(3) . .
N32 C31 C32 105.3(3) . .
N32 C31 C34 122.9(3) . .
C32 C31 C34 131.8(3) . .
C31 C32 C33 107.5(3) . .
N31 C33 C32 109.8(3) . .
N31 C33 C35 123.7(3) . .
C32 C33 C35 126.5(3) . .
C42 C41 N42 105.8(3) . .
C42 C41 C44 132.1(3) . .
N42 C41 C44 122.0(3) . .
C41 C42 C43 107.7(3) . .
N41 C43 C42 110.5(3) . .
N41 C43 C45 122.9(3) . .
C42 C43 C45 126.6(3) . .
C52 C51 N52 105.7(3) . .
C52 C51 C54 131.5(3) . .
N52 C51 C54 122.7(3) . .
C51 C52 C53 107.9(3) . .
N51 C53 C52 109.7(3) . .
N51 C53 C55 123.5(3) . .
C52 C53 C55 126.9(3) . .
N42 C60 N52 111.2(3) . .
N42 C60 N32 109.6(3) . .
N52 C60 N32 110.0(3) . .
F2A B1A F3A 109.7(3) . .
F2A B1A F4A 110.0(3) . .
F3A B1A F4A 109.8(3) . .
F2A B1A F1A 109.9(3) . .
F3A B1A F1A 108.5(3) . .
F4A B1A F1A 109.0(3) . .
F4B B1B F2B 109.9(3) . .
F4B B1B F3B 109.9(3) . .
F2B B1B F3B 110.2(3) . .
F4B B1B F1B 108.9(3) . .
F2B B1B F1B 108.7(3) . .
F3B B1B F1B 109.2(3) . .

loop_
_geom_bond_atom_site_label_1
_geom_bond_atom_site_label_2
_geom_bond_distance
_geom_bond_site_symmetry_2
Fe1 N11 2.150(3) 2_565
Fe1 N11 2.150(3) .
Fe1 N21 2.179(3) .
Fe1 N21 2.179(3) 2_565
Fe1 N1 2.184(3) .
Fe1 N1 2.184(3) 2_565
N1 C3 1.329(4) .
N1 N2 1.384(4) .
N2 C1 1.354(4) .
N2 C30 1.451(4) .
N11 C13 1.341(4) .
N11 N12 1.381(4) .
N12 C11 1.369(4) .
N12 C30 1.435(4) .
N21 C23 1.333(4) .
N21 N22 1.371(4) .
N22 C21 1.365(4) .
N22 C30 1.445(4) .
C1 C2 1.359(5) .
C1 C4 1.500(5) .
C2 C3 1.409(5) .
C3 C5 1.499(5) .
C11 C12 1.370(5) .
C11 C14 1.501(5) .
C12 C13 1.405(5) .
C13 C15 1.480(5) .
C21 C22 1.373(5) .
C21 C24 1.492(5) .
C22 C23 1.395(5) .
C23 C25 1.506(5) .
Fe2 N41 1.982(3) 2_656
Fe2 N41 1.982(3) .
Fe2 N31 1.982(3) .
Fe2 N31 1.982(3) 2_656
Fe2 N51 1.987(3) 2_656
Fe2 N51 1.987(3) .
N31 C33 1.344(4) .
N31 N32 1.376(4) .
N32 C31 1.351(4) .
N32 C60 1.458(4) .
N41 C43 1.340(4) .
N41 N42 1.380(4) .
N42 C41 1.375(4) .
N42 C60 1.440(4) .
N51 C53 1.343(4) .
N51 N52 1.377(4) .
N52 C51 1.370(4) .
N52 C60 1.443(4) .
C31 C32 1.372(5) .
C31 C34 1.492(5) .
C32 C33 1.401(5) .
C33 C35 1.492(5) .
C41 C42 1.354(5) .
C41 C44 1.495(5) .
C42 C43 1.394(5) .
C43 C45 1.500(5) .
C51 C52 1.352(5) .
C51 C54 1.488(5) .
C52 C53 1.406(5) .
C53 C55 1.503(5) .
B1A F2A 1.378(5) .
B1A F3A 1.387(4) .
B1A F4A 1.389(5) .
B1A F1A 1.392(5) .
B1B F4B 1.367(5) .
B1B F2B 1.380(5) .
B1B F3B 1.399(5) .
B1B F1B 1.401(5) .

loop_
_geom_torsion_atom_site_label_1
_geom_torsion_atom_site_label_2
_geom_torsion_atom_site_label_3
_geom_torsion_atom_site_label_4
_geom_torsion
_geom_torsion_site_symmetry_1
N11 Fe1 N1 C3 -26.9(4) 2_565
N11 Fe1 N1 C3 153.1(4) .
N21 Fe1 N1 C3 -122.4(4) .
N21 Fe1 N1 C3 57.6(4) 2_565
N1 Fe1 N1 C3 119(100) 2_565
N11 Fe1 N1 N2 128.2(2) 2_565
N11 Fe1 N1 N2 -51.8(2) .
N21 Fe1 N1 N2 32.7(2) .
N21 Fe1 N1 N2 -147.3(2) 2_565
N1 Fe1 N1 N2 -86(100) 2_565
C3 N1 N2 C1 1.1(4) .
Fe1 N1 N2 C1 -161.8(2) .
C3 N1 N2 C30 -178.3(3) .
Fe1 N1 N2 C30 18.9(3) .
N11 Fe1 N11 C13 0(100) 2_565
N21 Fe1 N11 C13 155.9(3) .
N21 Fe1 N11 C13 -24.1(3) 2_565
N1 Fe1 N11 C13 -118.7(3) .
N1 Fe1 N11 C13 61.3(3) 2_565
N11 Fe1 N11 N12 151(100) 2_565
N21 Fe1 N11 N12 -53.2(2) .
N21 Fe1 N11 N12 126.8(2) 2_565
N1 Fe1 N11 N12 32.2(2) .
N1 Fe1 N11 N12 -147.8(2) 2_565
C13 N11 N12 C11 1.5(3) .
Fe1 N11 N12 C11 -157.6(2) .
C13 N11 N12 C30 179.2(3) .
Fe1 N11 N12 C30 20.1(3) .
N11 Fe1 N21 C23 55.4(4) 2_565
N11 Fe1 N21 C23 -124.6(4) .
N21 Fe1 N21 C23 -51(100) 2_565
N1 Fe1 N21 C23 149.9(4) .
N1 Fe1 N21 C23 -30.1(4) 2_565
N11 Fe1 N21 N22 -145.7(2) 2_565
N11 Fe1 N21 N22 34.3(2) .
N21 Fe1 N21 N22 108(100) 2_565
N1 Fe1 N21 N22 -51.2(2) .
N1 Fe1 N21 N22 128.8(2) 2_565
C23 N21 N22 C21 -0.1(4) .
Fe1 N21 N22 C21 -165.7(2) .
C23 N21 N22 C30 -177.7(3) .
Fe1 N21 N22 C30 16.7(4) .
N1 N2 C1 C2 -0.8(4) .
C30 N2 C1 C2 178.5(3) .
N1 N2 C1 C4 178.1(3) .
C30 N2 C1 C4 -2.6(6) .
N2 C1 C2 C3 0.1(4) .
C4 C1 C2 C3 -178.7(4) .
N2 N1 C3 C2 -1.0(4) .
Fe1 N1 C3 C2 155.6(3) .
N2 N1 C3 C5 179.9(3) .
Fe1 N1 C3 C5 -23.5(5) .
C1 C2 C3 N1 0.6(4) .
C1 C2 C3 C5 179.6(4) .
N11 N12 C11 C12 -0.9(4) .
C30 N12 C11 C12 -178.3(3) .
N11 N12 C11 C14 179.4(3) .
C30 N12 C11 C14 2.0(5) .
N12 C11 C12 C13 -0.1(4) .
C14 C11 C12 C13 179.6(4) .
N12 N11 C13 C12 -1.5(4) .
Fe1 N11 C13 C12 151.3(3) .
N12 N11 C13 C15 176.4(3) .
Fe1 N11 C13 C15 -30.8(5) .
C11 C12 C13 N11 1.0(4) .
C11 C12 C13 C15 -176.6(4) .
N21 N22 C21 C22 0.2(4) .
C30 N22 C21 C22 177.5(3) .
N21 N22 C21 C24 179.5(3) .
C30 N22 C21 C24 -3.2(6) .
N22 C21 C22 C23 -0.1(4) .
C24 C21 C22 C23 -179.4(4) .
N22 N21 C23 C22 0.0(4) .
Fe1 N21 C23 C22 160.3(3) .
N22 N21 C23 C25 178.4(3) .
Fe1 N21 C23 C25 -21.3(6) .
C21 C22 C23 N21 0.0(5) .
C21 C22 C23 C25 -178.2(4) .
C11 N12 C30 N22 -133.7(3) .
N11 N12 C30 N22 49.0(4) .
C11 N12 C30 N2 101.6(4) .
N11 N12 C30 N2 -75.7(4) .
C21 N22 C30 N12 110.1(4) .
N21 N22 C30 N12 -72.7(4) .
C21 N22 C30 N2 -125.0(3) .
N21 N22 C30 N2 52.2(4) .
C1 N2 C30 N12 -129.5(3) .
N1 N2 C30 N12 49.7(4) .
C1 N2 C30 N22 105.2(4) .
N1 N2 C30 N22 -75.6(4) .
N41 Fe2 N31 C33 -44.9(4) 2_656
N41 Fe2 N31 C33 135.1(4) .
N31 Fe2 N31 C33 115(100) 2_656
N51 Fe2 N31 C33 43.5(4) 2_656
N51 Fe2 N31 C33 -136.5(4) .
N41 Fe2 N31 N32 135.8(2) 2_656
N41 Fe2 N31 N32 -44.2(2) .
N31 Fe2 N31 N32 -64(100) 2_656
N51 Fe2 N31 N32 -135.8(2) 2_656
N51 Fe2 N31 N32 44.2(2) .
C33 N31 N32 C31 -0.7(4) .
Fe2 N31 N32 C31 178.9(2) .
C33 N31 N32 C60 -179.4(3) .
Fe2 N31 N32 C60 0.1(4) .
N41 Fe2 N41 C43 -56(100) 2_656
N31 Fe2 N41 C43 -135.5(4) .
N31 Fe2 N41 C43 44.5(4) 2_656
N51 Fe2 N41 C43 -43.8(4) 2_656
N51 Fe2 N41 C43 136.2(4) .
N41 Fe2 N41 N42 122(100) 2_656
N31 Fe2 N41 N42 43.3(2) .
N31 Fe2 N41 N42 -136.7(2) 2_656
N51 Fe2 N41 N42 135.0(2) 2_656
N51 Fe2 N41 N42 -45.0(2) .
C43 N41 N42 C41 0.7(3) .
Fe2 N41 N42 C41 -178.5(2) .
C43 N41 N42 C60 -179.0(3) .
Fe2 N41 N42 C60 1.9(3) .
N41 Fe2 N51 C53 45.2(4) 2_656
N41 Fe2 N51 C53 -134.8(4) .
N31 Fe2 N51 C53 136.7(4) .
N31 Fe2 N51 C53 -43.3(4) 2_656
N51 Fe2 N51 C53 -86(100) 2_656
N41 Fe2 N51 N52 -135.8(2) 2_656
N41 Fe2 N51 N52 44.2(2) .
N31 Fe2 N51 N52 -44.4(2) .
N31 Fe2 N51 N52 135.6(2) 2_656
N51 Fe2 N51 N52 93(100) 2_656
C53 N51 N52 C51 -0.4(4) .
Fe2 N51 N52 C51 -179.6(2) .
C53 N51 N52 C60 179.2(3) .
Fe2 N51 N52 C60 -0.1(4) .
N31 N32 C31 C32 0.3(4) .
C60 N32 C31 C32 178.9(3) .
N31 N32 C31 C34 -178.5(3) .
C60 N32 C31 C34 0.1(6) .
N32 C31 C32 C33 0.2(4) .
C34 C31 C32 C33 178.8(4) .
N32 N31 C33 C32 0.7(4) .
Fe2 N31 C33 C32 -178.6(3) .
N32 N31 C33 C35 -178.8(3) .
Fe2 N31 C33 C35 1.9(6) .
C31 C32 C33 N31 -0.6(4) .
C31 C32 C33 C35 178.9(4) .
N41 N42 C41 C42 -0.6(4) .
C60 N42 C41 C42 179.0(3) .
N41 N42 C41 C44 178.6(3) .
C60 N42 C41 C44 -1.8(5) .
N42 C41 C42 C43 0.2(4) .
C44 C41 C42 C43 -178.9(4) .
N42 N41 C43 C42 -0.5(4) .
Fe2 N41 C43 C42 178.3(3) .
N42 N41 C43 C45 -178.9(3) .
Fe2 N41 C43 C45 -0.1(6) .
C41 C42 C43 N41 0.2(4) .
C41 C42 C43 C45 178.5(4) .
N51 N52 C51 C52 -0.1(4) .
C60 N52 C51 C52 -179.5(3) .
N51 N52 C51 C54 179.9(3) .
C60 N52 C51 C54 0.4(6) .
N52 C51 C52 C53 0.5(4) .
C54 C51 C52 C53 -179.5(4) .
N52 N51 C53 C52 0.6(4) .
Fe2 N51 C53 C52 179.7(3) .
N52 N51 C53 C55 179.9(3) .
Fe2 N51 C53 C55 -1.1(6) .
C51 C52 C53 N51 -0.7(5) .
C51 C52 C53 C55 -180.0(4) .
C41 N42 C60 N52 -120.2(3) .
N41 N42 C60 N52 59.3(4) .
C41 N42 C60 N32 118.0(4) .
N41 N42 C60 N32 -62.5(3) .
C51 N52 C60 N42 119.1(4) .
N51 N52 C60 N42 -60.4(4) .
C51 N52 C60 N32 -119.4(4) .
N51 N52 C60 N32 61.2(4) .
C31 N32 C60 N42 -117.3(4) .
N31 N32 C60 N42 61.2(4) .
C31 N32 C60 N52 120.2(4) .
N31 N32 C60 N52 -61.3(4) .
